data_7022019
loop_
_publ_author_name
'Banerjee, Ishita'
'Samanta, Pabitra Narayan'
'Das, Kalyan Kumar'
'Ababei, Rodica'
'Kalisz, Marguerite'
'Girard, Adrien'
'Mathoni\`ere, Corine'
'Nethaji, M.'
'Cl\'erac, Rodolphe'
'Ali, Mahammad'

_publ_section_title
;
 Air oxygenation chemistry of 4-TBC catalyzed by chloro bridged dinuclear
 copper(II) complexes of pyrazole based tridentate ligands: synthesis,
 structure, magnetic and computational studies.
;
_journal_issue 5
_journal_name_full 'Dalton transactions (Cambridge, England : 2003)'
_journal_page_first 1879
_journal_page_last 1892
_journal_paper_doi 10.1039/c2dt30983a
_journal_volume 42
_journal_year 2013
_chemical_formula_sum 'C42 H62 Cl4 Cu2 N10 O12'
_chemical_formula_weight 1167.92
_chemical_name_systematic
;
?
;
_space_group_IT_number 2
_symmetry_cell_setting triclinic
_symmetry_space_group_name_Hall '-P 1'
_symmetry_space_group_name_H-M 'P -1'
_atom_sites_solution_hydrogens geom
_atom_sites_solution_primary direct
_atom_sites_solution_secondary difmap
_audit_creation_method SHELXL-97
_cell_angle_alpha 85.280(8)
_cell_angle_beta 86.063(9)
_cell_angle_gamma 78.893(8)
_cell_formula_units_Z 1
_cell_length_a 9.4248(14)
_cell_length_b 11.5255(17)
_cell_length_c 12.6536(19)
_cell_measurement_reflns_used 1943
_cell_measurement_temperature 293(2)
_cell_measurement_theta_max 27.48
_cell_measurement_theta_min 1.0
_cell_volume 1342.2(3)
_computing_cell_refinement 'BRUKER SMART APEX II CCD'
_computing_data_collection 'BRUKER SMART APEX II CCD'
_computing_data_reduction 'BRUKER SAINT'
_computing_molecular_graphics 'Mercury 2.4'
_computing_publication_material 'WINGX V1.80.01'
_computing_structure_refinement 'SHELXL-97 (Sheldrick, 2008)'
_computing_structure_solution SHELXS-97
_diffrn_ambient_temperature 293(2)
_diffrn_measured_fraction_theta_full 0.961
_diffrn_measured_fraction_theta_max 0.961
_diffrn_measurement_device_type 'BRUKER SMART APEX-II CCD'
_diffrn_radiation_monochromator graphite
_diffrn_radiation_source 'fine-focus sealed tube'
_diffrn_radiation_type MoK\a
_diffrn_radiation_wavelength 0.71073
_diffrn_reflns_av_R_equivalents 0.1390
_diffrn_reflns_av_sigmaI/netI 0.0838
_diffrn_reflns_limit_h_max 12
_diffrn_reflns_limit_h_min -11
_diffrn_reflns_limit_k_max 14
_diffrn_reflns_limit_k_min -14
_diffrn_reflns_limit_l_max 14
_diffrn_reflns_limit_l_min -16
_diffrn_reflns_number 18104
_diffrn_reflns_theta_full 27.01
_diffrn_reflns_theta_max 27.01
_diffrn_reflns_theta_min 2.21
_exptl_absorpt_coefficient_mu 1.056
_exptl_absorpt_correction_T_max 0.881
_exptl_absorpt_correction_T_min 0.827
_exptl_absorpt_correction_type empirical
_exptl_absorpt_process_details SADABS
_exptl_crystal_colour BLUE
_exptl_crystal_density_diffrn 1.445
_exptl_crystal_density_method 'not measured'
_exptl_crystal_description RECTANGULAR
_exptl_crystal_F_000 606
_exptl_crystal_size_max 0.2
_exptl_crystal_size_mid 0.15
_exptl_crystal_size_min 0.12
_refine_diff_density_max 0.988
_refine_diff_density_min -1.019
_refine_diff_density_rms 0.122
_refine_ls_extinction_method none
_refine_ls_goodness_of_fit_ref 1.043
_refine_ls_hydrogen_treatment mixed
_refine_ls_matrix_type full
_refine_ls_number_parameters 326
_refine_ls_number_reflns 5858
_refine_ls_number_restraints 11
_refine_ls_restrained_S_all 1.166
_refine_ls_R_factor_all 0.1158
_refine_ls_R_factor_gt 0.0869
_refine_ls_shift/su_max 0.001
_refine_ls_shift/su_mean 0.000
_refine_ls_structure_factor_coef Fsqd
_refine_ls_weighting_details 'calc w=1/[\s^2^(Fo^2^)+(0.1718P)^2^+0.8051P] where P=(Fo^2^+2Fc^2^)/3'
_refine_ls_weighting_scheme calc
_refine_ls_wR_factor_gt 0.2422
_refine_ls_wR_factor_ref 0.2807
_reflns_number_gt 3739
_reflns_number_total 5858
_reflns_threshold_expression >2sigma(I)
_cod_data_source_file c2dt30983a.txt
_cod_data_source_block ma
_cod_depositor_comments
;
The following automatic conversions were performed:

'_symmetry_cell_setting' value 'Triclinic' changed to 'triclinic'
according to /home/saulius/struct/CIF-dictionaries/cif_core.dic
dictionary named 'cif_core.dic' version 2.4.2 from
2011-04-26.

'_exptl_absorpt_correction_type' value 'EMPIRICAL'
changed to 'empirical' according to
/home/saulius/struct/CIF-dictionaries/cif_core.dic dictionary named
'cif_core.dic' version 2.4.2 from 2011-04-26.

Automatic conversion script
Id: cif_fix_values 1891 2012-01-12 08:04:46Z andrius 
;
_cod_original_sg_symbol_H-M P-1
_cod_database_code 7022019

loop_
_symmetry_equiv_pos_as_xyz
'x, y, z'
'-x, -y, -z'

loop_
_atom_site_label
_atom_site_type_symbol
_atom_site_fract_x
_atom_site_fract_y
_atom_site_fract_z
_atom_site_U_iso_or_equiv
_atom_site_adp_type
_atom_site_occupancy
_atom_site_symmetry_multiplicity
_atom_site_calc_flag
_atom_site_refinement_flags
_atom_site_disorder_assembly
_atom_site_disorder_group
Cu1 Cu 0.50597(8) 0.99616(6) 0.86395(5) 0.0489(3) Uani 1 1 d . . .
Cl1 Cl 0.68366(18) 0.91034(14) 0.96793(12) 0.0602(4) Uani 1 1 d . . .
N5 N 0.4045(6) 0.8606(4) 0.8630(4) 0.0541(12) Uani 1 1 d . . .
O1 O 0.6666(7) 0.5847(5) 0.5630(6) 0.0934(18) Uani 1 1 d . . .
O6 O 0.9852(5) 0.5583(4) 0.1555(6) 0.0881(19) Uani 1 1 d D . .
N3 N 0.3477(5) 1.0715(4) 0.7585(4) 0.0461(10) Uani 1 1 d . . .
C20 C 0.6218(8) 0.8897(7) 0.6392(5) 0.0633(17) Uani 1 1 d . . .
H20 H 0.6757 0.9421 0.6611 0.076 Uiso 1 1 calc R . .
N1 N 0.5668(6) 1.1525(4) 0.8302(4) 0.0568(13) Uani 1 1 d . . .
C3 C 0.6429(10) 1.3226(7) 0.7888(7) 0.077(2) Uani 1 1 d . . .
H3 H 0.7001 1.3804 0.7831 0.092 Uiso 1 1 calc R . .
C10 C 0.2945(10) 0.7062(7) 0.8659(7) 0.079(2) Uani 1 1 d . . .
H10 H 0.2773 0.6293 0.8766 0.094 Uiso 1 1 calc R . .
N4 N 0.2708(6) 0.8955(5) 0.8248(4) 0.0551(12) Uani 1 1 d . . .
C7 C 0.2215(7) 1.0199(6) 0.7923(5) 0.0584(15) Uani 1 1 d . . .
H7A H 0.1574 1.0275 0.7343 0.070 Uiso 1 1 calc R . .
H7B H 0.1687 1.0608 0.8511 0.070 Uiso 1 1 calc R . .
C13 C 0.4041(9) 1.0526(6) 0.6446(5) 0.0630(16) Uani 1 1 d . . .
H13A H 0.3238 1.0764 0.5986 0.076 Uiso 1 1 calc R . .
H13B H 0.4730 1.1043 0.6250 0.076 Uiso 1 1 calc R . .
C14 C 0.4756(7) 0.9285(6) 0.6246(4) 0.0525(14) Uani 1 1 d . . .
C19 C 0.6884(8) 0.7767(7) 0.6223(5) 0.0695(19) Uani 1 1 d . . .
H19 H 0.7857 0.7514 0.6356 0.083 Uiso 1 1 calc R . .
C17 C 0.6110(8) 0.6996(6) 0.5853(5) 0.0633(16) Uani 1 1 d . . .
C18 C 0.8243(13) 0.5451(11) 0.5713(14) 0.142(6) Uani 1 1 d . . .
H18A H 0.8513 0.4639 0.5542 0.212 Uiso 1 1 calc R . .
H18B H 0.8494 0.5520 0.6425 0.212 Uiso 1 1 calc R . .
H18C H 0.8747 0.5935 0.5227 0.212 Uiso 1 1 calc R . .
C16 C 0.4662(8) 0.7363(6) 0.5688(5) 0.0639(16) Uani 1 1 d . . .
H16 H 0.4139 0.6842 0.5444 0.077 Uiso 1 1 calc R . .
C15 C 0.3986(7) 0.8492(6) 0.5882(4) 0.0537(14) Uani 1 1 d . . .
H15 H 0.3005 0.8733 0.5769 0.064 Uiso 1 1 calc R . .
C6 C 0.3190(7) 1.1989(5) 0.7748(5) 0.0581(15) Uani 1 1 d . . .
H6A H 0.2601 1.2146 0.8398 0.070 Uiso 1 1 calc R . .
H6B H 0.2684 1.2438 0.7159 0.070 Uiso 1 1 calc R . .
N2 N 0.4628(6) 1.2319(4) 0.7816(4) 0.0577(13) Uani 1 1 d . . .
C1 C 0.6810(9) 1.2064(6) 0.8337(6) 0.0691(19) Uani 1 1 d . . .
C4 C 0.5055(10) 1.3350(6) 0.7550(6) 0.071(2) Uani 1 1 d . . .
C5 C 0.4100(13) 1.4388(7) 0.7011(8) 0.094(3) Uani 1 1 d . . .
H5A H 0.3194 1.4175 0.6885 0.141 Uiso 1 1 calc R . .
H5B H 0.4564 1.4612 0.6347 0.141 Uiso 1 1 calc R . .
H5C H 0.3931 1.5041 0.7456 0.141 Uiso 1 1 calc R . .
C2 C 0.8212(8) 1.1489(8) 0.8775(8) 0.079(2) Uani 1 1 d . . .
H2A H 0.8167 1.0689 0.9033 0.119 Uiso 1 1 calc R . .
H2B H 0.8409 1.1922 0.9347 0.119 Uiso 1 1 calc R . .
H2C H 0.8971 1.1483 0.8227 0.119 Uiso 1 1 calc R . .
C8 C 0.1971(9) 0.8054(6) 0.8245(6) 0.0699(19) Uani 1 1 d . . .
C11 C 0.4197(9) 0.7426(5) 0.8879(5) 0.0635(17) Uani 1 1 d . . .
C12 C 0.5536(10) 0.6688(6) 0.9269(7) 0.081(2) Uani 1 1 d . . .
H12A H 0.6230 0.7181 0.9348 0.121 Uiso 1 1 calc R . .
H12B H 0.5925 0.6110 0.8769 0.121 Uiso 1 1 calc R . .
H12C H 0.5327 0.6293 0.9943 0.121 Uiso 1 1 calc R . .
C9 C 0.0504(10) 0.8201(9) 0.7881(9) 0.094(3) Uani 1 1 d . . .
H9A H 0.0168 0.9016 0.7650 0.141 Uiso 1 1 calc R . .
H9B H -0.0129 0.7969 0.8453 0.141 Uiso 1 1 calc R . .
H9C H 0.0508 0.7713 0.7301 0.141 Uiso 1 1 calc R . .
Cl2 Cl -0.0469(4) 1.1697(3) 0.5664(2) 0.1124(9) Uani 1 1 d D . .
O4 O 0.0176(13) 1.2270(9) 0.6326(9) 0.159(4) Uani 1 1 d D . .
O5 O 0.0549(18) 1.0685(12) 0.5485(17) 0.336(16) Uani 1 1 d D . .
O3 O -0.1670(15) 1.1301(13) 0.6119(11) 0.218(6) Uani 1 1 d D . .
O2 O -0.0841(17) 1.2368(15) 0.4750(10) 0.226(7) Uani 1 1 d D . .
C21B C 0.986(2) 0.6409(18) 0.2332(18) 0.079(5) Uani 0.40 1 d P A 2
H21D H 1.0782 0.6257 0.2640 0.118 Uiso 0.40 1 calc PR A 2
H21E H 0.9115 0.6326 0.2877 0.118 Uiso 0.40 1 calc PR A 2
H21F H 0.9674 0.7200 0.2003 0.118 Uiso 0.40 1 calc PR A 2
C21A C 0.8554(14) 0.5686(13) 0.1064(11) 0.080(4) Uani 0.60 1 d P A 1
H21A H 0.7798 0.5572 0.1589 0.121 Uiso 0.60 1 calc P B 1
H21B H 0.8652 0.5096 0.0557 0.121 Uiso 0.60 1 calc P C 1
H21C H 0.8314 0.6460 0.0707 0.121 Uiso 0.60 1 calc P D 1
H6 H 1.056(9) 0.502(7) 0.136(9) 0.121 Uiso 1 1 d D . .

loop_
_atom_site_aniso_label
_atom_site_aniso_U_11
_atom_site_aniso_U_22
_atom_site_aniso_U_33
_atom_site_aniso_U_23
_atom_site_aniso_U_13
_atom_site_aniso_U_12
Cu1 0.0653(5) 0.0351(4) 0.0449(4) -0.0019(3) 0.0079(3) -0.0106(3)
Cl1 0.0665(9) 0.0537(9) 0.0570(8) -0.0021(7) 0.0025(7) -0.0059(7)
N5 0.080(4) 0.034(2) 0.047(2) -0.0038(19) 0.008(2) -0.012(2)
O1 0.100(4) 0.055(3) 0.112(4) -0.003(3) 0.016(3) 0.010(3)
O6 0.044(2) 0.053(3) 0.175(6) -0.059(3) -0.014(3) -0.006(2)
N3 0.066(3) 0.028(2) 0.044(2) -0.0026(17) 0.0062(19) -0.0136(19)
C20 0.067(4) 0.078(5) 0.047(3) -0.006(3) 0.004(3) -0.023(3)
N1 0.070(3) 0.043(3) 0.058(3) 0.000(2) 0.013(2) -0.017(2)
C3 0.102(6) 0.052(4) 0.082(5) -0.007(3) 0.021(4) -0.035(4)
C10 0.109(6) 0.045(4) 0.086(5) -0.012(3) 0.028(4) -0.032(4)
N4 0.067(3) 0.046(3) 0.052(3) 0.000(2) 0.009(2) -0.016(2)
C7 0.068(4) 0.049(3) 0.058(3) 0.001(3) -0.002(3) -0.012(3)
C13 0.093(5) 0.050(3) 0.043(3) 0.000(3) 0.008(3) -0.010(3)
C14 0.067(4) 0.053(3) 0.036(2) -0.001(2) 0.007(2) -0.013(3)
C19 0.055(4) 0.087(5) 0.060(4) -0.002(3) 0.000(3) 0.002(3)
C17 0.068(4) 0.054(4) 0.061(4) 0.003(3) 0.008(3) -0.002(3)
C18 0.098(8) 0.086(7) 0.210(15) 0.016(8) 0.032(8) 0.033(6)
C16 0.074(4) 0.058(4) 0.063(4) -0.009(3) 0.003(3) -0.020(3)
C15 0.061(3) 0.051(3) 0.048(3) -0.003(3) 0.000(2) -0.007(3)
C6 0.076(4) 0.040(3) 0.057(3) -0.005(3) 0.003(3) -0.010(3)
N2 0.077(3) 0.040(3) 0.057(3) -0.005(2) 0.009(2) -0.017(2)
C1 0.091(5) 0.057(4) 0.064(4) -0.011(3) 0.023(3) -0.032(4)
C4 0.108(6) 0.037(3) 0.065(4) -0.008(3) 0.023(4) -0.014(3)
C5 0.149(9) 0.040(4) 0.090(5) 0.015(4) 0.000(5) -0.021(4)
C2 0.066(5) 0.068(5) 0.102(6) 0.004(4) 0.008(4) -0.018(4)
C8 0.092(5) 0.052(4) 0.070(4) -0.013(3) 0.021(4) -0.030(4)
C11 0.094(5) 0.035(3) 0.059(3) -0.007(3) 0.020(3) -0.012(3)
C12 0.109(6) 0.041(4) 0.088(5) 0.000(3) -0.006(4) -0.008(4)
C9 0.084(6) 0.084(6) 0.122(7) -0.006(5) 0.006(5) -0.039(5)
Cl2 0.121(2) 0.116(2) 0.1032(18) -0.0143(16) -0.0193(15) -0.0210(18)
O4 0.182(9) 0.139(8) 0.170(9) -0.033(7) -0.064(7) -0.035(7)
O5 0.29(2) 0.153(12) 0.56(4) -0.014(18) -0.27(3) 0.039(13)
O3 0.268(17) 0.217 0.209(13) -0.071(10) 0.075(12) -0.150(11)
O2 0.244 0.271(19) 0.175(13) 0.066(12) -0.070(10) -0.089(13)
C21B 0.074(11) 0.070(12) 0.098(14) -0.015(10) -0.022(10) -0.018(9)
C21A 0.066(7) 0.082(9) 0.089(9) -0.032(7) -0.010(6) 0.007(6)

loop_
_atom_type_symbol
_atom_type_description
_atom_type_scat_dispersion_real
_atom_type_scat_dispersion_imag
_atom_type_scat_source
C C 0.0033 0.0016 'International Tables Vol C Tables 4.2.6.8 and 6.1.1.4'
H H 0.0000 0.0000 'International Tables Vol C Tables 4.2.6.8 and 6.1.1.4'
N N 0.0061 0.0033 'International Tables Vol C Tables 4.2.6.8 and 6.1.1.4'
O O 0.0106 0.0060 'International Tables Vol C Tables 4.2.6.8 and 6.1.1.4'
Cl Cl 0.1484 0.1585 'International Tables Vol C Tables 4.2.6.8 and 6.1.1.4'
Cu Cu 0.3201 1.2651 'International Tables Vol C Tables 4.2.6.8 and 6.1.1.4'

loop_
_geom_angle_atom_site_label_1
_geom_angle_atom_site_label_2
_geom_angle_atom_site_label_3
_geom_angle
N5 Cu1 N1 162.5(2)
N5 Cu1 N3 81.2(2)
N1 Cu1 N3 81.4(2)
N5 Cu1 Cl1 98.46(17)
N1 Cu1 Cl1 98.79(18)
N3 Cu1 Cl1 176.33(12)
C11 N5 N4 106.0(6)
C11 N5 Cu1 142.5(5)
N4 N5 Cu1 111.4(4)
C17 O1 C18 116.4(8)
C21A O6 C21B 115.4(10)
C21A O6 H6 117(8)
C21B O6 H6 128(8)
C7 N3 C6 110.6(5)
C7 N3 C13 115.0(5)
C6 N3 C13 109.4(4)
C7 N3 Cu1 105.7(3)
C6 N3 Cu1 105.0(4)
C13 N3 Cu1 110.6(4)
C19 C20 C14 121.5(7)
C19 C20 H20 119.2
C14 C20 H20 119.2
C1 N1 N2 106.6(5)
C1 N1 Cu1 141.7(5)
N2 N1 Cu1 111.6(4)
C4 C3 C1 107.1(7)
C4 C3 H3 126.5
C1 C3 H3 126.5
C11 C10 C8 108.5(6)
C11 C10 H10 125.8
C8 C10 H10 125.8
C8 N4 N5 113.1(6)
C8 N4 C7 127.9(6)
N5 N4 C7 119.0(5)
N3 C7 N4 108.2(5)
N3 C7 H7A 110.1
N4 C7 H7A 110.1
N3 C7 H7B 110.1
N4 C7 H7B 110.1
H7A C7 H7B 108.4
C14 C13 N3 114.9(5)
C14 C13 H13A 108.5
N3 C13 H13A 108.5
C14 C13 H13B 108.5
N3 C13 H13B 108.5
H13A C13 H13B 107.5
C20 C14 C15 118.0(6)
C20 C14 C13 120.7(6)
C15 C14 C13 121.3(6)
C20 C19 C17 119.8(6)
C20 C19 H19 120.1
C17 C19 H19 120.1
O1 C17 C16 114.9(7)
O1 C17 C19 125.2(7)
C16 C17 C19 119.8(6)
O1 C18 H18A 109.5
O1 C18 H18B 109.5
H18A C18 H18B 109.5
O1 C18 H18C 109.5
H18A C18 H18C 109.5
H18B C18 H18C 109.5
C15 C16 C17 120.3(7)
C15 C16 H16 119.9
C17 C16 H16 119.9
C16 C15 C14 120.6(6)
C16 C15 H15 119.7
C14 C15 H15 119.7
N3 C6 N2 106.2(5)
N3 C6 H6A 110.5
N2 C6 H6A 110.5
N3 C6 H6B 110.5
N2 C6 H6B 110.5
H6A C6 H6B 108.7
C4 N2 N1 111.7(6)
C4 N2 C6 130.0(6)
N1 N2 C6 118.0(5)
N1 C1 C3 108.1(7)
N1 C1 C2 124.4(7)
C3 C1 C2 127.5(7)
N2 C4 C3 106.5(7)
N2 C4 C5 122.6(9)
C3 C4 C5 130.9(8)
C4 C5 H5A 109.5
C4 C5 H5B 109.5
H5A C5 H5B 109.5
C4 C5 H5C 109.5
H5A C5 H5C 109.5
H5B C5 H5C 109.5
C1 C2 H2A 109.5
C1 C2 H2B 109.5
H2A C2 H2B 109.5
C1 C2 H2C 109.5
H2A C2 H2C 109.5
H2B C2 H2C 109.5
N4 C8 C10 103.5(7)
N4 C8 C9 123.8(8)
C10 C8 C9 132.7(7)
N5 C11 C10 108.8(7)
N5 C11 C12 123.4(7)
C10 C11 C12 127.7(6)
C11 C12 H12A 109.5
C11 C12 H12B 109.5
H12A C12 H12B 109.5
C11 C12 H12C 109.5
H12A C12 H12C 109.5
H12B C12 H12C 109.5
C8 C9 H9A 109.5
C8 C9 H9B 109.5
H9A C9 H9B 109.5
C8 C9 H9C 109.5
H9A C9 H9C 109.5
H9B C9 H9C 109.5
O4 Cl2 O2 112.5(8)
O4 Cl2 O3 113.6(8)
O2 Cl2 O3 108.8(10)
O4 Cl2 O5 103.6(8)
O2 Cl2 O5 112.8(12)
O3 Cl2 O5 105.4(10)
O6 C21B H21D 109.5
O6 C21B H21E 109.5
H21D C21B H21E 109.5
O6 C21B H21F 109.5
H21D C21B H21F 109.5
H21E C21B H21F 109.5
O6 C21A H21A 109.5
O6 C21A H21B 109.5
H21A C21A H21B 109.5
O6 C21A H21C 109.5
H21A C21A H21C 109.5
H21B C21A H21C 109.5

loop_
_geom_bond_atom_site_label_1
_geom_bond_atom_site_label_2
_geom_bond_distance
Cu1 N5 1.984(5)
Cu1 N1 1.999(5)
Cu1 N3 2.084(5)
Cu1 Cl1 2.2281(18)
N5 C11 1.353(8)
N5 N4 1.356(8)
O1 C17 1.372(9)
O1 C18 1.477(14)
O6 C21A 1.390(14)
O6 C21B 1.43(2)
O6 H6 0.87(2)
N3 C7 1.453(8)
N3 C6 1.470(7)
N3 C13 1.520(7)
C20 C19 1.360(11)
C20 C14 1.385(9)
C20 H20 0.9300
N1 C1 1.347(9)
N1 N2 1.349(8)
C3 C4 1.369(13)
C3 C1 1.402(11)
C3 H3 0.9300
C10 C11 1.379(12)
C10 C8 1.409(12)
C10 H10 0.9300
N4 C8 1.355(9)
N4 C7 1.454(8)
C7 H7A 0.9700
C7 H7B 0.9700
C13 C14 1.494(9)
C13 H13A 0.9700
C13 H13B 0.9700
C14 C15 1.394(9)
C19 C17 1.381(11)
C19 H19 0.9300
C17 C16 1.374(10)
C18 H18A 0.9600
C18 H18B 0.9600
C18 H18C 0.9600
C16 C15 1.367(10)
C16 H16 0.9300
C15 H15 0.9300
C6 N2 1.486(9)
C6 H6A 0.9700
C6 H6B 0.9700
N2 C4 1.337(9)
C1 C2 1.481(12)
C4 C5 1.496(12)
C5 H5A 0.9600
C5 H5B 0.9600
C5 H5C 0.9600
C2 H2A 0.9600
C2 H2B 0.9600
C2 H2C 0.9600
C8 C9 1.462(13)
C11 C12 1.470(12)
C12 H12A 0.9600
C12 H12B 0.9600
C12 H12C 0.9600
C9 H9A 0.9600
C9 H9B 0.9600
C9 H9C 0.9600
Cl2 O4 1.350(8)
Cl2 O2 1.364(10)
Cl2 O3 1.374(10)
Cl2 O5 1.384(12)
C21B H21D 0.9600
C21B H21E 0.9600
C21B H21F 0.9600
C21A H21A 0.9600
C21A H21B 0.9600
C21A H21C 0.9600
